data_7055455
loop_
_publ_author_name
'Wang, Xiu-Zhen'
'Yang, Hui-Hui'
'Li, Wei'
'Han, Bing-Jie'
'Liu, Yun-Jun'

_publ_section_title
;
 Studies on apoptosis in HeLa cells via the ROS-mediated mitochondrial
 pathway induced by new dibenzoxanthenes
;
_journal_issue 6
_journal_name_full 'New J. Chem.'
_journal_page_first 5255
_journal_paper_doi 10.1039/C6NJ00250A
_journal_volume 40
_journal_year 2016
_chemical_formula_sum 'C H O'
_chemical_formula_weight 29.02
_chemical_name_systematic
; 
 ? 
;
_space_group_IT_number 61
_symmetry_space_group_name_Hall '-P 2ac 2ab'
_symmetry_space_group_name_H-M 'P b c a'
_atom_sites_solution_hydrogens geom
_atom_sites_solution_primary direct
_atom_sites_solution_secondary difmap
_audit_creation_method SHELXL-97
_audit_update_record
;
2015-07-24 deposited with the CCDC.
2016-04-07 downloaded from the CCDC.
;
_cell_angle_alpha 90.00
_cell_angle_beta 90.00
_cell_angle_gamma 90.00
_cell_formula_units_Z 191
_cell_length_a 7.615(11)
_cell_length_b 23.48(3)
_cell_length_c 36.26(5)
_cell_measurement_temperature 173(2)
_cell_volume 6483(15)
_computing_structure_refinement 'SHELXL-97 (Sheldrick, 1997)'
_computing_structure_solution 'SHELXS-97 (Sheldrick, 1990)'
_diffrn_ambient_temperature 173(2)
_diffrn_measured_fraction_theta_full 0.957
_diffrn_measured_fraction_theta_max 0.957
_diffrn_radiation_monochromator graphite
_diffrn_radiation_source 'fine-focus sealed tube'
_diffrn_radiation_type MoK\a
_diffrn_radiation_wavelength 0.71073
_diffrn_reflns_av_R_equivalents 0.0297
_diffrn_reflns_av_sigmaI/netI 0.0266
_diffrn_reflns_limit_h_max 9
_diffrn_reflns_limit_h_min -9
_diffrn_reflns_limit_k_max 30
_diffrn_reflns_limit_k_min -29
_diffrn_reflns_limit_l_max 46
_diffrn_reflns_limit_l_min -21
_diffrn_reflns_number 29570
_diffrn_reflns_theta_full 27.35
_diffrn_reflns_theta_max 27.35
_diffrn_reflns_theta_min 1.82
_exptl_absorpt_coefficient_mu 0.131
_exptl_crystal_density_diffrn 1.419
_exptl_crystal_density_method 'not measured'
_exptl_crystal_F_000 2865
_refine_diff_density_max 0.334
_refine_diff_density_min -0.209
_refine_diff_density_rms 0.044
_refine_ls_extinction_method none
_refine_ls_goodness_of_fit_ref 1.042
_refine_ls_hydrogen_treatment mixed
_refine_ls_matrix_type full
_refine_ls_number_parameters 473
_refine_ls_number_reflns 7011
_refine_ls_number_restraints 0
_refine_ls_restrained_S_all 1.042
_refine_ls_R_factor_all 0.0594
_refine_ls_R_factor_gt 0.0428
_refine_ls_shift/su_max 0.003
_refine_ls_shift/su_mean 0.000
_refine_ls_structure_factor_coef Fsqd
_refine_ls_weighting_details 'calc w=1/[\s^2^(Fo^2^)+(0.0554P)^2^+2.7817P] where P=(Fo^2^+2Fc^2^)/3'
_refine_ls_weighting_scheme calc
_refine_ls_wR_factor_gt 0.1075
_refine_ls_wR_factor_ref 0.1169
_reflns_number_gt 5407
_reflns_number_total 7011
_reflns_threshold_expression >2sigma(I)
_cod_data_source_file c6nj00250a1.cif
_cod_data_source_block 001
_cod_depositor_comments 'Adding full bibliography for 7055455.cif.'
_cod_original_cell_volume 6484(16)
_cod_database_code 7055455

loop_
_symmetry_equiv_pos_as_xyz
'x, y, z'
'-x+1/2, -y, z+1/2'
'-x, y+1/2, -z+1/2'
'x+1/2, -y+1/2, -z'
'-x, -y, -z'
'x-1/2, y, -z-1/2'
'x, -y-1/2, z-1/2'
'-x-1/2, y-1/2, z'

loop_
_atom_site_label
_atom_site_type_symbol
_atom_site_fract_x
_atom_site_fract_y
_atom_site_fract_z
_atom_site_U_iso_or_equiv
_atom_site_adp_type
_atom_site_occupancy
_atom_site_symmetry_multiplicity
_atom_site_calc_flag
_atom_site_refinement_flags
C1 C 0.7194(2) -0.00827(6) 0.17961(4) 0.0266(3) Uani 1 1 d .
C2 C 0.7608(3) -0.00132(7) 0.21732(5) 0.0354(4) Uani 1 1 d .
H2 H 0.7443 0.0349 0.2285 0.042 Uiso 1 1 calc R
C3 C 0.8233(3) -0.04490(8) 0.23811(5) 0.0448(5) Uani 1 1 d .
H3 H 0.8517 -0.0387 0.2633 0.054 Uiso 1 1 calc R
C4 C 0.8461(3) -0.09851(8) 0.22270(6) 0.0482(5) Uani 1 1 d .
H4 H 0.8916 -0.1288 0.2372 0.058 Uiso 1 1 calc R
C5 C 0.8029(3) -0.10725(7) 0.18699(6) 0.0413(5) Uani 1 1 d .
H5 H 0.8164 -0.1443 0.1768 0.050 Uiso 1 1 calc R
C6 C 0.7387(2) -0.06325(7) 0.16444(5) 0.0303(4) Uani 1 1 d .
C7 C 0.6928(2) -0.07296(7) 0.12729(5) 0.0331(4) Uani 1 1 d .
H7 H 0.7064 -0.1100 0.1172 0.040 Uiso 1 1 calc R
C8 C 0.6304(2) -0.03088(7) 0.10586(5) 0.0310(4) Uani 1 1 d .
H8 H 0.5995 -0.0381 0.0809 0.037 Uiso 1 1 calc R
C9 C 0.6116(2) 0.02346(7) 0.12073(4) 0.0264(3) Uani 1 1 d .
C10 C 0.6581(2) 0.03665(6) 0.15631(4) 0.0237(3) Uani 1 1 d .
C11 C 0.6319(2) 0.09557(6) 0.17069(4) 0.0229(3) Uani 1 1 d .
C12 C 0.5728(2) 0.13497(7) 0.14025(4) 0.0250(3) Uani 1 1 d .
C13 C 0.5238(2) 0.11611(7) 0.10596(5) 0.0287(4) Uani 1 1 d .
C14 C 0.4576(2) 0.15237(8) 0.07895(5) 0.0366(4) Uani 1 1 d .
H14 H 0.4240 0.1382 0.0554 0.044 Uiso 1 1 calc R
C15 C 0.4425(3) 0.20846(9) 0.08720(5) 0.0426(5) Uani 1 1 d .
H15 H 0.3940 0.2339 0.0696 0.051 Uiso 1 1 calc R
C16 C 0.4972(3) 0.22901(8) 0.12125(5) 0.0395(4) Uani 1 1 d .
H16 H 0.4875 0.2686 0.1264 0.047 Uiso 1 1 calc R
C17 C 0.5653(2) 0.19318(7) 0.14774(5) 0.0303(4) Uani 1 1 d .
C18 C 0.6463(2) 0.21408(7) 0.18165(5) 0.0315(4) Uani 1 1 d .
H18 H 0.6185 0.2514 0.1899 0.038 Uiso 1 1 calc R
C19 C 0.7578(2) 0.18265(7) 0.20145(5) 0.0285(4) Uani 1 1 d .
C20 C 0.7942(2) 0.12439(6) 0.18799(4) 0.0246(3) Uani 1 1 d .
C21 C 0.8608(3) 0.20241(7) 0.23435(5) 0.0359(4) Uani 1 1 d .
H21A H 0.8252 0.1798 0.2562 0.043 Uiso 1 1 calc R
H21B H 0.9872 0.1953 0.2299 0.043 Uiso 1 1 calc R
C22 C 0.3343(2) 0.07902(9) 0.19167(5) 0.0405(5) Uani 1 1 d .
H22A H 0.2896 0.1030 0.1716 0.061 Uiso 1 1 calc R
H22B H 0.2576 0.0828 0.2132 0.061 Uiso 1 1 calc R
H22C H 0.3363 0.0392 0.1837 0.061 Uiso 1 1 calc R
C23 C 0.0998(2) 0.30498(6) 0.06833(4) 0.0228(3) Uani 1 1 d .
C24 C 0.0881(2) 0.28624(7) 0.03130(4) 0.0273(3) Uani 1 1 d .
H24 H 0.1385 0.3087 0.0123 0.033 Uiso 1 1 calc R
C25 C 0.0063(2) 0.23678(7) 0.02256(5) 0.0340(4) Uani 1 1 d .
H25 H -0.0010 0.2252 -0.0025 0.041 Uiso 1 1 calc R
C26 C -0.0676(3) 0.20256(7) 0.05008(5) 0.0363(4) Uani 1 1 d .
H26 H -0.1277 0.1685 0.0436 0.044 Uiso 1 1 calc R
C27 C -0.0534(2) 0.21808(7) 0.08604(5) 0.0322(4) Uani 1 1 d .
H27 H -0.1020 0.1944 0.1046 0.039 Uiso 1 1 calc R
C28 C 0.0323(2) 0.26886(6) 0.09609(4) 0.0259(3) Uani 1 1 d .
C29 C 0.0574(2) 0.28290(6) 0.13371(4) 0.0267(3) Uani 1 1 d .
H29 H 0.0110 0.2584 0.1522 0.032 Uiso 1 1 calc R
C30 C 0.1454(2) 0.33004(6) 0.14401(4) 0.0247(3) Uani 1 1 d .
C31 C 0.2055(2) 0.36713(6) 0.11593(4) 0.0223(3) Uani 1 1 d .
C32 C 0.1814(2) 0.35716(6) 0.07897(4) 0.0213(3) Uani 1 1 d .
C33 C 0.2485(2) 0.39899(6) 0.05104(4) 0.0216(3) Uani 1 1 d .
C34 C 0.1159(2) 0.41592(6) 0.02049(4) 0.0251(3) Uani 1 1 d .
C35 C 0.1845(2) 0.45897(7) -0.00504(5) 0.0314(4) Uani 1 1 d .
H35 H 0.1555 0.4578 -0.0305 0.038 Uiso 1 1 calc R
C36 C 0.2876(2) 0.49944(7) 0.00824(5) 0.0316(4) Uani 1 1 d .
H36 H 0.3304 0.5281 -0.0079 0.038 Uiso 1 1 calc R
C37 C 0.3374(2) 0.50124(7) 0.04722(4) 0.0269(3) Uani 1 1 d .
C38 C 0.4051(2) 0.54937(7) 0.06326(5) 0.0333(4) Uani 1 1 d .
H38 H 0.4300 0.5818 0.0485 0.040 Uiso 1 1 calc R
C39 C 0.4375(2) 0.55120(7) 0.10092(5) 0.0331(4) Uani 1 1 d .
H39 H 0.4860 0.5847 0.1115 0.040 Uiso 1 1 calc R
C40 C 0.4008(2) 0.50547(7) 0.12295(5) 0.0280(4) Uani 1 1 d .
H40 H 0.4219 0.5069 0.1488 0.034 Uiso 1 1 calc R
C41 C 0.3319(2) 0.45709(6) 0.10663(4) 0.0235(3) Uani 1 1 d .
C42 C 0.3045(2) 0.45344(6) 0.06925(4) 0.0229(3) Uani 1 1 d .
C43 C 0.5521(2) 0.36614(7) 0.05048(5) 0.0296(4) Uani 1 1 d .
H43A H 0.5915 0.4020 0.0615 0.044 Uiso 1 1 calc R
H43B H 0.6438 0.3514 0.0341 0.044 Uiso 1 1 calc R
H43C H 0.5286 0.3384 0.0700 0.044 Uiso 1 1 calc R
C44 C 0.1793(3) 0.34524(7) 0.18373(4) 0.0324(4) Uani 1 1 d .
H44A H 0.3070 0.3506 0.1876 0.039 Uiso 1 1 calc R
H44B H 0.1199 0.3816 0.1896 0.039 Uiso 1 1 calc R
O1 O 0.54022(16) 0.06088(5) 0.09590(3) 0.0318(3) Uani 1 1 d .
O2 O 0.93986(16) 0.10366(5) 0.18917(4) 0.0382(3) Uani 1 1 d .
O3 O 0.50776(15) 0.09664(5) 0.20112(3) 0.0257(2) Uani 1 1 d .
O4 O 0.83564(18) 0.26043(5) 0.24188(4) 0.0424(3) Uani 1 1 d .
H4A H 0.9070 0.2798 0.2294 0.064 Uiso 1 1 calc R
O5 O 0.29073(16) 0.41365(4) 0.13008(3) 0.0266(3) Uani 1 1 d .
O6 O -0.03410(16) 0.39842(5) 0.01870(3) 0.0320(3) Uani 1 1 d .
O7 O 0.39497(15) 0.37581(5) 0.02973(3) 0.0257(2) Uani 1 1 d .
O8 O 0.11729(18) 0.30218(6) 0.20759(3) 0.0393(3) Uani 1 1 d .
H8A H 0.1994 0.2913 0.2214 0.059 Uiso 1 1 calc R

loop_
_atom_site_aniso_label
_atom_site_aniso_U_11
_atom_site_aniso_U_22
_atom_site_aniso_U_33
_atom_site_aniso_U_23
_atom_site_aniso_U_13
_atom_site_aniso_U_12
C1 0.0261(9) 0.0238(7) 0.0299(8) 0.0013(6) 0.0020(7) -0.0006(7)
C2 0.0438(11) 0.0297(8) 0.0326(9) 0.0020(7) -0.0028(8) 0.0035(8)
C3 0.0592(14) 0.0423(10) 0.0327(9) 0.0069(8) -0.0058(9) 0.0080(10)
C4 0.0612(14) 0.0355(10) 0.0478(12) 0.0166(9) 0.0012(10) 0.0122(9)
C5 0.0498(12) 0.0243(8) 0.0499(11) 0.0040(8) 0.0079(9) 0.0044(8)
C6 0.0292(9) 0.0243(8) 0.0372(9) 0.0012(7) 0.0051(7) -0.0029(7)
C7 0.0322(10) 0.0254(8) 0.0417(10) -0.0076(7) 0.0074(8) -0.0047(7)
C8 0.0301(9) 0.0347(9) 0.0281(8) -0.0078(7) 0.0010(7) -0.0072(7)
C9 0.0233(9) 0.0306(8) 0.0254(8) 0.0002(6) -0.0003(6) -0.0020(7)
C10 0.0239(8) 0.0229(7) 0.0243(7) -0.0004(6) 0.0007(6) -0.0015(6)
C11 0.0238(8) 0.0234(7) 0.0215(7) 0.0015(6) 0.0017(6) 0.0005(6)
C12 0.0206(8) 0.0279(8) 0.0264(8) 0.0042(6) 0.0031(6) 0.0028(6)
C13 0.0242(9) 0.0338(8) 0.0283(8) 0.0047(7) 0.0013(7) 0.0023(7)
C14 0.0310(10) 0.0507(11) 0.0282(9) 0.0091(8) -0.0014(7) 0.0056(8)
C15 0.0378(11) 0.0478(11) 0.0421(11) 0.0192(9) 0.0022(8) 0.0157(9)
C16 0.0387(11) 0.0329(9) 0.0470(11) 0.0109(8) 0.0062(9) 0.0113(8)
C17 0.0269(9) 0.0284(8) 0.0355(9) 0.0055(7) 0.0060(7) 0.0047(7)
C18 0.0329(10) 0.0235(7) 0.0380(9) -0.0009(7) 0.0083(7) 0.0009(7)
C19 0.0268(9) 0.0241(7) 0.0346(9) -0.0027(6) 0.0060(7) -0.0039(7)
C20 0.0247(9) 0.0243(7) 0.0248(7) -0.0002(6) 0.0015(6) 0.0003(6)
C21 0.0388(11) 0.0275(8) 0.0415(10) -0.0088(7) 0.0001(8) -0.0048(8)
C22 0.0261(10) 0.0606(12) 0.0349(10) 0.0017(9) 0.0013(8) -0.0089(9)
C23 0.0234(8) 0.0202(7) 0.0249(7) -0.0018(6) -0.0005(6) 0.0023(6)
C24 0.0317(9) 0.0256(7) 0.0247(8) -0.0035(6) -0.0005(7) 0.0034(7)
C25 0.0412(11) 0.0293(8) 0.0316(9) -0.0101(7) -0.0058(8) 0.0020(8)
C26 0.0387(11) 0.0242(8) 0.0461(10) -0.0091(7) -0.0048(8) -0.0030(7)
C27 0.0335(10) 0.0241(8) 0.0389(9) 0.0005(7) 0.0010(8) -0.0045(7)
C28 0.0260(9) 0.0211(7) 0.0306(8) -0.0012(6) 0.0007(7) 0.0011(6)
C29 0.0286(9) 0.0240(7) 0.0275(8) 0.0041(6) 0.0034(7) -0.0013(7)
C30 0.0283(9) 0.0258(7) 0.0199(7) 0.0010(6) 0.0009(6) 0.0010(7)
C31 0.0243(8) 0.0199(7) 0.0226(7) -0.0017(6) 0.0009(6) -0.0005(6)
C32 0.0229(8) 0.0200(7) 0.0209(7) -0.0012(5) 0.0010(6) 0.0024(6)
C33 0.0242(8) 0.0216(7) 0.0190(7) -0.0007(5) 0.0026(6) 0.0016(6)
C34 0.0301(9) 0.0241(7) 0.0213(7) -0.0025(6) 0.0016(6) 0.0030(7)
C35 0.0344(10) 0.0353(9) 0.0244(8) 0.0073(7) 0.0010(7) 0.0044(8)
C36 0.0324(10) 0.0307(8) 0.0318(9) 0.0107(7) 0.0082(7) 0.0037(7)
C37 0.0260(9) 0.0232(7) 0.0315(8) 0.0031(6) 0.0071(7) 0.0014(6)
C38 0.0310(10) 0.0224(8) 0.0466(10) 0.0039(7) 0.0085(8) -0.0015(7)
C39 0.0289(10) 0.0218(7) 0.0485(11) -0.0077(7) 0.0036(8) -0.0031(7)
C40 0.0252(9) 0.0272(8) 0.0317(8) -0.0079(6) 0.0015(7) 0.0004(7)
C41 0.0223(8) 0.0207(7) 0.0276(8) -0.0016(6) 0.0034(6) 0.0004(6)
C42 0.0216(8) 0.0205(7) 0.0266(7) -0.0007(6) 0.0036(6) 0.0014(6)
C43 0.0275(9) 0.0286(8) 0.0329(9) -0.0017(7) 0.0001(7) 0.0019(7)
C44 0.0405(11) 0.0362(9) 0.0206(8) 0.0041(6) -0.0005(7) -0.0091(8)
O1 0.0375(7) 0.0354(6) 0.0226(6) 0.0005(5) -0.0050(5) 0.0013(5)
O2 0.0262(7) 0.0368(7) 0.0515(8) -0.0122(6) -0.0044(6) 0.0048(5)
O3 0.0239(6) 0.0297(6) 0.0234(5) -0.0006(4) 0.0027(4) -0.0017(5)
O4 0.0481(9) 0.0288(6) 0.0502(8) -0.0143(6) 0.0154(6) -0.0100(6)
O5 0.0352(7) 0.0240(5) 0.0206(5) -0.0024(4) -0.0010(5) -0.0057(5)
O6 0.0288(7) 0.0318(6) 0.0355(6) 0.0023(5) -0.0046(5) 0.0005(5)
O7 0.0265(6) 0.0293(5) 0.0214(5) -0.0051(4) 0.0027(4) 0.0037(5)
O8 0.0447(8) 0.0480(7) 0.0252(6) 0.0128(5) -0.0042(5) -0.0129(6)

loop_
_atom_type_symbol
_atom_type_description
_atom_type_scat_dispersion_real
_atom_type_scat_dispersion_imag
_atom_type_scat_source
C C 0.0033 0.0016 'International Tables Vol C Tables 4.2.6.8 and 6.1.1.4'
H H 0.0000 0.0000 'International Tables Vol C Tables 4.2.6.8 and 6.1.1.4'
O O 0.0106 0.0060 'International Tables Vol C Tables 4.2.6.8 and 6.1.1.4'

loop_
_geom_angle_atom_site_label_1
_geom_angle_atom_site_label_2
_geom_angle_atom_site_label_3
_geom_angle
C6 C1 C2 117.38(15)
C6 C1 C10 118.60(17)
C2 C1 C10 124.02(16)
C3 C2 C1 121.91(18)
C2 C3 C4 120.3(2)
C5 C4 C3 119.53(18)
C4 C5 C6 122.02(18)
C5 C6 C7 121.53(17)
C5 C6 C1 118.83(18)
C7 C6 C1 119.64(15)
C8 C7 C6 121.39(17)
C7 C8 C9 119.10(18)
O1 C9 C10 125.08(16)
O1 C9 C8 111.96(17)
C10 C9 C8 122.96(15)
C9 C10 C1 118.22(16)
C9 C10 C11 120.20(14)
C1 C10 C11 121.42(16)
O3 C11 C10 111.61(12)
O3 C11 C12 110.53(15)
C10 C11 C12 110.67(15)
O3 C11 C20 101.82(15)
C10 C11 C20 116.22(14)
C12 C11 C20 105.52(14)
C13 C12 C17 118.80(15)
C13 C12 C11 123.10(16)
C17 C12 C11 118.09(16)
O1 C13 C12 121.92(14)
O1 C13 C14 115.48(17)
C12 C13 C14 122.58(18)
C15 C14 C13 118.03(19)
C14 C15 C16 120.53(17)
C17 C16 C15 121.33(19)
C16 C17 C12 118.57(18)
C16 C17 C18 122.71(18)
C12 C17 C18 118.41(15)
C19 C18 C17 122.39(17)
C18 C19 C20 116.96(17)
C18 C19 C21 126.07(17)
C20 C19 C21 116.78(15)
O2 C20 C19 122.10(15)
O2 C20 C11 124.86(16)
C19 C20 C11 112.95(15)
O4 C21 C19 112.57(16)
C28 C23 C24 117.78(16)
C28 C23 C32 118.76(16)
C24 C23 C32 123.41(14)
C25 C24 C23 121.13(16)
C24 C25 C26 120.66(18)
C27 C26 C25 119.90(18)
C26 C27 C28 120.85(16)
C27 C28 C23 119.52(17)
C27 C28 C29 120.61(15)
C23 C28 C29 119.82(16)
C30 C29 C28 121.71(14)
C29 C30 C31 117.85(16)
C29 C30 C44 123.05(14)
C31 C30 C44 119.09(16)
O5 C31 C32 124.38(13)
O5 C31 C30 111.99(16)
C32 C31 C30 123.63(16)
C31 C32 C23 117.93(13)
C31 C32 C33 120.12(15)
C23 C32 C33 121.87(15)
O7 C33 C32 111.89(14)
O7 C33 C42 109.47(14)
C32 C33 C42 110.95(15)
O7 C33 C34 102.40(15)
C32 C33 C34 115.35(16)
C42 C33 C34 106.30(14)
O6 C34 C35 122.25(15)
O6 C34 C33 124.29(15)
C35 C34 C33 113.31(16)
C36 C35 C34 118.46(17)
C35 C36 C37 121.72(15)
C38 C37 C42 119.07(18)
C38 C37 C36 122.05(15)
C42 C37 C36 118.75(16)
C37 C38 C39 120.63(16)
C40 C39 C38 120.91(16)
C39 C40 C41 118.20(18)
O5 C41 C42 122.21(15)
O5 C41 C40 115.74(17)
C42 C41 C40 122.04(15)
C41 C42 C37 119.03(15)
C41 C42 C33 122.03(14)
C37 C42 C33 118.87(17)
O8 C44 C30 111.02(16)
C13 O1 C9 118.30(15)
C22 O3 C11 114.52(15)
C41 O5 C31 118.13(15)
C43 O7 C33 114.77(15)

loop_
_geom_bond_atom_site_label_1
_geom_bond_atom_site_label_2
_geom_bond_distance
C1 C6 1.411(3)
C1 C2 1.412(3)
C1 C10 1.430(3)
C2 C3 1.357(3)
C3 C4 1.388(3)
C4 C5 1.351(4)
C5 C6 1.405(3)
C6 C7 1.410(3)
C7 C8 1.344(3)
C8 C9 1.393(3)
C9 O1 1.370(2)
C9 C10 1.373(3)
C10 C11 1.492(3)
C11 O3 1.453(2)
C11 C12 1.509(3)
C11 C20 1.543(3)
C12 C13 1.371(3)
C12 C17 1.395(3)
C13 O1 1.353(3)
C13 C14 1.392(3)
C14 C15 1.356(3)
C15 C16 1.390(3)
C16 C17 1.378(3)
C17 C18 1.461(3)
C18 C19 1.335(3)
C19 C20 1.479(3)
C19 C21 1.501(3)
C20 O2 1.212(2)
C21 O4 1.403(3)
C22 O3 1.426(3)
C23 C28 1.413(3)
C23 C24 1.415(3)
C23 C32 1.427(3)
C24 C25 1.356(3)
C25 C26 1.399(3)
C26 C27 1.358(3)
C27 C28 1.408(3)
C28 C29 1.416(3)
C29 C30 1.346(3)
C30 C31 1.416(2)
C30 C44 1.506(3)
C31 O5 1.370(2)
C31 C32 1.373(3)
C32 C33 1.500(2)
C33 O7 1.462(2)
C33 C42 1.501(3)
C33 C34 1.551(3)
C34 O6 1.216(3)
C34 C35 1.467(3)
C35 C36 1.323(3)
C36 C37 1.464(3)
C37 C38 1.372(3)
C37 C42 1.400(3)
C38 C39 1.388(3)
C39 C40 1.367(3)
C40 C41 1.384(3)
C41 O5 1.365(2)
C41 C42 1.374(3)
C43 O7 1.432(3)
C44 O8 1.412(2)

loop_
_geom_torsion_atom_site_label_1
_geom_torsion_atom_site_label_2
_geom_torsion_atom_site_label_3
_geom_torsion_atom_site_label_4
_geom_torsion
C6 C1 C2 C3 2.6(3)
C10 C1 C2 C3 -178.12(19)
C1 C2 C3 C4 -1.0(3)
C2 C3 C4 C5 -1.0(3)
C3 C4 C5 C6 1.4(3)
C4 C5 C6 C7 -179.5(2)
C4 C5 C6 C1 0.2(3)
C2 C1 C6 C5 -2.1(3)
C10 C1 C6 C5 178.51(16)
C2 C1 C6 C7 177.60(17)
C10 C1 C6 C7 -1.8(2)
C5 C6 C7 C8 179.57(18)
C1 C6 C7 C8 -0.2(3)
C6 C7 C8 C9 0.3(3)
C7 C8 C9 O1 -177.61(15)
C7 C8 C9 C10 1.6(3)
O1 C9 C10 C1 175.60(15)
C8 C9 C10 C1 -3.5(3)
O1 C9 C10 C11 0.0(3)
C8 C9 C10 C11 -179.05(15)
C6 C1 C10 C9 3.5(2)
C2 C1 C10 C9 -175.82(17)
C6 C1 C10 C11 178.99(15)
C2 C1 C10 C11 -0.3(3)
C9 C10 C11 O3 116.98(18)
C1 C10 C11 O3 -58.4(2)
C9 C10 C11 C12 -6.6(2)
C1 C10 C11 C12 178.01(14)
C9 C10 C11 C20 -126.87(16)
C1 C10 C11 C20 57.7(2)
O3 C11 C12 C13 -114.53(18)
C10 C11 C12 C13 9.6(2)
C20 C11 C12 C13 136.14(16)
O3 C11 C12 C17 64.45(19)
C10 C11 C12 C17 -171.38(14)
C20 C11 C12 C17 -44.88(19)
C17 C12 C13 O1 174.96(15)
C11 C12 C13 O1 -6.1(3)
C17 C12 C13 C14 -3.7(3)
C11 C12 C13 C14 175.27(16)
O1 C13 C14 C15 -178.38(16)
C12 C13 C14 C15 0.4(3)
C13 C14 C15 C16 2.1(3)
C14 C15 C16 C17 -1.1(3)
C15 C16 C17 C12 -2.3(3)
C15 C16 C17 C18 171.28(17)
C13 C12 C17 C16 4.5(3)
C11 C12 C17 C16 -174.48(16)
C13 C12 C17 C18 -169.27(16)
C11 C12 C17 C18 11.7(2)
C16 C17 C18 C19 -158.78(18)
C12 C17 C18 C19 14.8(3)
C17 C18 C19 C20 -1.3(2)
C17 C18 C19 C21 173.48(16)
C18 C19 C20 O2 140.49(18)
C21 C19 C20 O2 -34.8(2)
C18 C19 C20 C11 -36.1(2)
C21 C19 C20 C11 148.60(15)
O3 C11 C20 O2 124.81(17)
C10 C11 C20 O2 3.3(2)
C12 C11 C20 O2 -119.73(19)
O3 C11 C20 C19 -58.69(15)
C10 C11 C20 C19 179.81(13)
C12 C11 C20 C19 56.77(18)
C18 C19 C21 O4 -3.2(3)
C20 C19 C21 O4 171.61(14)
C28 C23 C24 C25 3.6(2)
C32 C23 C24 C25 -178.76(16)
C23 C24 C25 C26 -0.6(3)
C24 C25 C26 C27 -1.8(3)
C25 C26 C27 C28 1.1(3)
C26 C27 C28 C23 1.9(3)
C26 C27 C28 C29 -175.63(17)
C24 C23 C28 C27 -4.2(2)
C32 C23 C28 C27 178.04(15)
C24 C23 C28 C29 173.38(15)
C32 C23 C28 C29 -4.4(2)
C27 C28 C29 C30 177.23(16)
C23 C28 C29 C30 -0.3(2)
C28 C29 C30 C31 3.1(2)
C28 C29 C30 C44 -178.01(16)
C29 C30 C31 O5 179.25(14)
C44 C30 C31 O5 0.3(2)
C29 C30 C31 C32 -1.1(2)
C44 C30 C31 C32 179.93(15)
O5 C31 C32 C23 176.07(14)
C30 C31 C32 C23 -3.5(2)
O5 C31 C32 C33 -0.8(2)
C30 C31 C32 C33 179.61(15)
C28 C23 C32 C31 6.1(2)
C24 C23 C32 C31 -171.47(15)
C28 C23 C32 C33 -177.07(14)
C24 C23 C32 C33 5.3(2)
C31 C32 C33 O7 111.24(17)
C23 C32 C33 O7 -65.5(2)
C31 C32 C33 C42 -11.3(2)
C23 C32 C33 C42 171.95(14)
C31 C32 C33 C34 -132.25(15)
C23 C32 C33 C34 51.0(2)
O7 C33 C34 O6 123.20(17)
C32 C33 C34 O6 1.4(2)
C42 C33 C34 O6 -121.98(17)
O7 C33 C34 C35 -61.11(17)
C32 C33 C34 C35 177.12(13)
C42 C33 C34 C35 53.71(17)
O6 C34 C35 C36 139.49(18)
C33 C34 C35 C36 -36.3(2)
C34 C35 C36 C37 1.5(3)
C35 C36 C37 C38 -163.11(17)
C35 C36 C37 C42 12.8(2)
C42 C37 C38 C39 -1.2(3)
C36 C37 C38 C39 174.67(16)
C37 C38 C39 C40 -0.9(3)
C38 C39 C40 C41 0.6(3)
C39 C40 C41 O5 -177.33(15)
C39 C40 C41 C42 1.8(2)
O5 C41 C42 C37 175.21(14)
C40 C41 C42 C37 -3.8(2)
O5 C41 C42 C33 -7.8(2)
C40 C41 C42 C33 173.18(15)
C38 C37 C42 C41 3.5(2)
C36 C37 C42 C41 -172.51(15)
C38 C37 C42 C33 -173.63(15)
C36 C37 C42 C33 10.4(2)
O7 C33 C42 C41 -108.38(17)
C32 C33 C42 C41 15.6(2)
C34 C33 C42 C41 141.71(16)
O7 C33 C42 C37 68.65(18)
C32 C33 C42 C37 -167.38(14)
C34 C33 C42 C37 -41.26(19)
C29 C30 C44 O8 3.8(2)
C31 C30 C44 O8 -177.31(15)
C12 C13 O1 C9 -1.5(2)
C14 C13 O1 C9 177.29(15)
C10 C9 O1 C13 4.6(2)
C8 C9 O1 C13 -176.27(14)
C10 C11 O3 C22 -63.15(18)
C12 C11 O3 C22 60.49(19)
C20 C11 O3 C22 172.22(13)
C42 C41 O5 C31 -5.7(2)
C40 C41 O5 C31 173.37(14)
C32 C31 O5 C41 10.2(2)
C30 C31 O5 C41 -170.17(13)
C32 C33 O7 C43 -66.95(17)
C42 C33 O7 C43 56.47(16)
C34 C33 O7 C43 168.95(12)
